data_2206736
loop_
_publ_author_name
'Zhang, Wen'
'Yao, Guang-Min'
'Guo, Yue-Wei'

_publ_section_title
;(3<i>S</i>*,16<i>S</i>*,20<i>R</i>*,22<i>R</i>*,24<i>S</i>*)-3,22,25-Trihydroxy-16,24:20,24-diepoxycholest-5-en-3-yl
 acetate methanol solvate
;
_journal_coeditor_code LH6462
_journal_issue 9
_journal_name_full 'Acta Crystallographica Section E'
_journal_page_first o2884
_journal_page_last o2886
_journal_paper_doi 10.1107/S160053680502489X
_journal_volume 61
_journal_year 2005
_chemical_formula_iupac 'C29 H44 O6, C H4 O'
_chemical_formula_moiety 'C29 H44 O6, C H4 O'
_chemical_formula_sum 'C30 H48 O7'
_chemical_formula_weight 520.68
_chemical_name_systematic
;
(3S*,16S*,20R*,22R*,24S*)-3,22,25-Trihydroxy-16,24:20,24-diepoxycholest-
5-en-3-yl acetate methanol solvate
;
_space_group_IT_number 4
_symmetry_cell_setting monoclinic
_symmetry_space_group_name_Hall 'P 2yb'
_symmetry_space_group_name_H-M 'P 1 21 1'
_atom_sites_solution_hydrogens geom
_atom_sites_solution_primary direct
_atom_sites_solution_secondary difmap
_audit_creation_method SHELXL-97
_cell_angle_alpha 90.00
_cell_angle_beta 105.314(3)
_cell_angle_gamma 90.00
_cell_formula_units_Z 4
_cell_length_a 8.6596(17)
_cell_length_b 22.247(4)
_cell_length_c 15.891(3)
_cell_measurement_reflns_used 946
_cell_measurement_temperature 293(2)
_cell_measurement_theta_max 33.196
_cell_measurement_theta_min 4.899
_cell_volume 2952.7(10)
_computing_cell_refinement 'SAINT (Bruker, 2000)'
_computing_data_collection 'SMART (Bruker, 2000)'
_computing_data_reduction SAINT
_computing_molecular_graphics 'SHELXTL (Bruker, 2000)'
_computing_publication_material 'SHELXTL and PLATON (Spek, 2003)'
_computing_structure_refinement 'SHELXL97 (Sheldrick, 1997)'
_computing_structure_solution 'SHELXS97 (Sheldrick, 1997)'
_diffrn_ambient_temperature 293(2)
_diffrn_measured_fraction_theta_full 0.993
_diffrn_measured_fraction_theta_max 0.993
_diffrn_measurement_device_type 'Bruker SMART CCD'
_diffrn_measurement_method '\f and \w'
_diffrn_radiation_monochromator graphite
_diffrn_radiation_source 'fine-focus sealed tube'
_diffrn_radiation_type MoK\a
_diffrn_radiation_wavelength 0.71073
_diffrn_reflns_av_R_equivalents 0.1500
_diffrn_reflns_av_sigmaI/netI 0.2719
_diffrn_reflns_limit_h_max 10
_diffrn_reflns_limit_h_min -10
_diffrn_reflns_limit_k_max 26
_diffrn_reflns_limit_k_min -26
_diffrn_reflns_limit_l_max 14
_diffrn_reflns_limit_l_min -19
_diffrn_reflns_number 15224
_diffrn_reflns_theta_full 25.50
_diffrn_reflns_theta_max 25.50
_diffrn_reflns_theta_min 2.26
_exptl_absorpt_coefficient_mu 0.082
_exptl_absorpt_correction_T_max 0.980
_exptl_absorpt_correction_T_min 0.738
_exptl_absorpt_correction_type multi-scan
_exptl_absorpt_process_details '(SADABS; Sheldrick, 1996)'
_exptl_crystal_colour colorless
_exptl_crystal_density_diffrn 1.171
_exptl_crystal_density_method 'not measured'
_exptl_crystal_description block
_exptl_crystal_F_000 1136
_exptl_crystal_size_max 0.424
_exptl_crystal_size_mid 0.208
_exptl_crystal_size_min 0.201
_refine_diff_density_max 0.246
_refine_diff_density_min -0.268
_refine_ls_extinction_expression Fc*=kFc[1+0.001xFc^2^\l^3^/sin(2\q)]^-1/4^
_refine_ls_extinction_method none
_refine_ls_goodness_of_fit_ref 0.769
_refine_ls_hydrogen_treatment constr
_refine_ls_matrix_type full
_refine_ls_number_parameters 688
_refine_ls_number_reflns 5608
_refine_ls_number_restraints 1
_refine_ls_restrained_S_all 0.769
_refine_ls_R_factor_all 0.1868
_refine_ls_R_factor_gt 0.0712
_refine_ls_shift/su_max 0.090
_refine_ls_shift/su_mean 0.005
_refine_ls_structure_factor_coef Fsqd
_refine_ls_weighting_details 'calc w = 1/[\s^2^(Fo^2^)+(0.0481P)^2^] where P = (Fo^2^+2Fc^2^)/3'
_refine_ls_weighting_scheme calc
_refine_ls_wR_factor_gt 0.1432
_refine_ls_wR_factor_ref 0.1732
_reflns_number_gt 2037
_reflns_number_total 5608
_reflns_threshold_expression I>2\s(I)
_cod_data_source_file lh6462.cif
_cod_data_source_block I
_cod_original_sg_symbol_H-M 'P 21'
_cod_database_code 2206736
_cod_database_fobs_code 2206736

loop_
_symmetry_equiv_pos_as_xyz
'x, y, z'
'-x, y+1/2, -z'

loop_
_atom_site_label
_atom_site_fract_x
_atom_site_fract_y
_atom_site_fract_z
_atom_site_U_iso_or_equiv
_atom_site_adp_type
_atom_site_calc_flag
_atom_site_refinement_flags
_atom_site_occupancy
_atom_site_type_symbol
O1 -0.4001(7) 0.5089(3) 0.0273(4) 0.0554(18) Uani d . 1 O
O2 -0.3176(9) 0.4521(4) -0.0679(4) 0.075(2) Uani d . 1 O
O3 0.7014(7) 0.4619(3) 0.5906(4) 0.0519(18) Uani d . 1 O
O4 0.5882(7) 0.4443(3) 0.7048(3) 0.0497(17) Uani d . 1 O
O5 0.6271(11) 0.2942(3) 0.6367(5) 0.081(2) Uani d . 1 O
H5 0.5887 0.2657 0.6569 0.121 Uiso calc R 1 H
O6 0.8714(9) 0.4800(4) 0.8229(4) 0.076(2) Uani d . 1 O
H6 0.8191 0.4505 0.8296 0.115 Uiso calc R 1 H
O7 -0.1029(7) 0.2022(3) 0.6421(3) 0.0514(18) Uani d . 1 O
O8 0.0906(9) 0.2554(4) 0.7336(4) 0.090(3) Uani d . 1 O
O9 0.4458(7) 0.2556(3) 0.0763(3) 0.0472(17) Uani d . 1 O
O10 0.2228(7) 0.2713(3) -0.0382(3) 0.0428(15) Uani d . 1 O
O11 0.3244(9) 0.4226(3) 0.0287(4) 0.067(2) Uani d . 1 O
H11 0.2892 0.4536 0.0026 0.100 Uiso calc R 1 H
O12 0.3941(8) 0.2373(4) -0.1555(3) 0.069(2) Uani d . 1 O
H12 0.3468 0.2696 -0.1613 0.103 Uiso calc R 1 H
O13 0.5034(11) 0.1997(4) 0.7086(5) 0.089(3) Uani d . 1 O
H13 0.5430 0.2085 0.7599 0.133 Uiso calc R 1 H
O14 0.1163(10) 0.5136(3) 0.9556(4) 0.078(2) Uani d . 1 O
H14A 0.0845 0.5059 0.9035 0.117 Uiso calc R 1 H
C1 -0.2224(11) 0.4545(5) 0.2549(5) 0.052(3) Uani d . 1 C
H1A -0.2672 0.4523 0.3047 0.063 Uiso calc R 1 H
H1B -0.1993 0.4138 0.2401 0.063 Uiso calc R 1 H
C2 -0.3510(11) 0.4821(5) 0.1761(5) 0.054(3) Uani d . 1 C
H2A -0.4484 0.4584 0.1637 0.064 Uiso calc R 1 H
H2B -0.3764 0.5229 0.1893 0.064 Uiso calc R 1 H
C3 -0.2811(11) 0.4816(5) 0.0990(5) 0.048(3) Uani d . 1 C
H3 -0.2594 0.4402 0.0842 0.058 Uiso calc R 1 H
C4 -0.1310(11) 0.5185(4) 0.1163(5) 0.046(2) Uani d . 1 C
H4A -0.1580 0.5604 0.1217 0.055 Uiso calc R 1 H
H4B -0.0860 0.5151 0.0667 0.055 Uiso calc R 1 H
C5 -0.0062(12) 0.4998(4) 0.1975(6) 0.048(3) Uani d . 1 C
C6 0.1429(12) 0.4882(4) 0.1972(5) 0.051(3) Uani d . 1 C
H6A 0.1673 0.4911 0.1437 0.061 Uiso calc R 1 H
C7 0.2726(11) 0.4716(5) 0.2717(5) 0.054(3) Uani d . 1 C
H7A 0.3646 0.4966 0.2721 0.065 Uiso calc R 1 H
H7B 0.3023 0.4303 0.2644 0.065 Uiso calc R 1 H
C8 0.2357(10) 0.4773(4) 0.3601(5) 0.042(2) Uani d . 1 C
H8 0.2440 0.5194 0.3790 0.050 Uiso calc R 1 H
C9 0.0583(11) 0.4540(4) 0.3466(5) 0.042(2) Uani d . 1 C
H9 0.0553 0.4132 0.3229 0.050 Uiso calc R 1 H
C10 -0.0656(11) 0.4897(4) 0.2814(5) 0.037(2) Uani d . 1 C
C11 0.0199(12) 0.4480(5) 0.4370(5) 0.056(3) Uani d . 1 C
H11A 0.0089 0.4878 0.4594 0.067 Uiso calc R 1 H
H11B -0.0819 0.4275 0.4289 0.067 Uiso calc R 1 H
C12 0.1489(12) 0.4133(4) 0.5046(6) 0.057(3) Uani d . 1 C
H12A 0.1193 0.4127 0.5594 0.068 Uiso calc R 1 H
H12B 0.1506 0.3721 0.4851 0.068 Uiso calc R 1 H
C13 0.3157(11) 0.4391(4) 0.5209(5) 0.041(2) Uani d . 1 C
C14 0.3449(11) 0.4393(5) 0.4269(5) 0.047(3) Uani d . 1 C
H14 0.3326 0.3978 0.4054 0.056 Uiso calc R 1 H
C15 0.5273(12) 0.4556(6) 0.4467(5) 0.071(3) Uani d . 1 C
H15A 0.5447 0.4985 0.4549 0.085 Uiso calc R 1 H
H15B 0.5729 0.4419 0.4004 0.085 Uiso calc R 1 H
C16 0.5994(12) 0.4197(5) 0.5346(6) 0.063(3) Uani d . 1 C
H16 0.6624 0.3854 0.5235 0.076 Uiso calc R 1 H
C17 0.4585(11) 0.3975(4) 0.5674(5) 0.049(3) Uani d . 1 C
H17 0.4323 0.3571 0.5434 0.059 Uiso calc R 1 H
C18 0.3278(12) 0.5029(4) 0.5600(5) 0.060(3) Uani d . 1 C
H18A 0.2615 0.5056 0.5997 0.090 Uiso calc R 1 H
H18B 0.2926 0.5318 0.5140 0.090 Uiso calc R 1 H
H18C 0.4370 0.5111 0.5908 0.090 Uiso calc R 1 H
C19 -0.0940(12) 0.5519(5) 0.3155(6) 0.067(3) Uani d . 1 C
H19A -0.1539 0.5479 0.3582 0.101 Uiso calc R 1 H
H19B -0.1529 0.5763 0.2680 0.101 Uiso calc R 1 H
H19C 0.0072 0.5706 0.3419 0.101 Uiso calc R 1 H
C20 0.5091(11) 0.3910(4) 0.6663(5) 0.046(3) Uani d . 1 C
C21 0.3696(12) 0.3795(5) 0.7090(5) 0.064(3) Uani d . 1 C
H21A 0.4125 0.3670 0.7684 0.097 Uiso calc R 1 H
H21B 0.3010 0.3486 0.6773 0.097 Uiso calc R 1 H
H21C 0.3092 0.4159 0.7076 0.097 Uiso calc R 1 H
C22 0.6418(12) 0.3441(4) 0.6935(6) 0.056(3) Uani d . 1 C
H22 0.6460 0.3298 0.7524 0.068 Uiso calc R 1 H
C23 0.7955(12) 0.3809(4) 0.6962(6) 0.062(3) Uani d . 1 C
H23A 0.8727 0.3776 0.7527 0.074 Uiso calc R 1 H
H23B 0.8449 0.3677 0.6513 0.074 Uiso calc R 1 H
C24 0.7321(12) 0.4448(6) 0.6795(6) 0.061(3) Uani d . 1 C
C25 0.8370(12) 0.4942(5) 0.7301(5) 0.056(3) Uani d . 1 C
C26 1.0021(12) 0.4945(5) 0.7125(6) 0.076(3) Uani d . 1 C
H26A 1.0697 0.5230 0.7504 0.114 Uiso calc R 1 H
H26B 0.9916 0.5056 0.6528 0.114 Uiso calc R 1 H
H26C 1.0486 0.4552 0.7231 0.114 Uiso calc R 1 H
C27 0.7601(14) 0.5553(5) 0.7173(7) 0.079(4) Uani d . 1 C
H27A 0.6515 0.5521 0.7208 0.118 Uiso calc R 1 H
H27B 0.7614 0.5706 0.6610 0.118 Uiso calc R 1 H
H27C 0.8183 0.5820 0.7618 0.118 Uiso calc R 1 H
C28 -0.4053(12) 0.4930(5) -0.0530(7) 0.057(3) Uani d . 1 C
C29 -0.5343(13) 0.5211(6) -0.1200(5) 0.089(4) Uani d . 1 C
H29A -0.5178 0.5137 -0.1765 0.113 Uiso calc R 1 H
H29B -0.5344 0.5636 -0.1099 0.113 Uiso calc R 1 H
H29C -0.6352 0.5044 -0.1176 0.113 Uiso calc R 1 H
C30 -0.1479(11) 0.2596(4) 0.4140(5) 0.050(3) Uani d . 1 C
H30A -0.2411 0.2640 0.3647 0.060 Uiso calc R 1 H
H30B -0.1058 0.2996 0.4306 0.060 Uiso calc R 1 H
C31 -0.2030(10) 0.2316(5) 0.4926(5) 0.057(3) Uani d . 1 C
H31A -0.2857 0.2561 0.5065 0.069 Uiso calc R 1 H
H31B -0.2442 0.1913 0.4786 0.069 Uiso calc R 1 H
C32 -0.0500(11) 0.2306(5) 0.5702(5) 0.052(3) Uani d . 1 C
H32 -0.0084 0.2712 0.5858 0.062 Uiso calc R 1 H
C33 0.0751(12) 0.1903(5) 0.5471(5) 0.056(3) Uani d . 1 C
H33A 0.1705 0.1890 0.5956 0.067 Uiso calc R 1 H
H33B 0.0335 0.1497 0.5365 0.067 Uiso calc R 1 H
C34 0.1180(13) 0.2136(5) 0.4664(6) 0.065(3) Uani d . 1 C
C35 0.2708(12) 0.2232(6) 0.4694(6) 0.073(4) Uani d . 1 C
H35 0.3462 0.2170 0.5224 0.087 Uiso calc R 1 H
C36 0.3303(11) 0.2431(5) 0.3937(5) 0.062(3) Uani d . 1 C
H36A 0.4226 0.2191 0.3915 0.074 Uiso calc R 1 H
H36B 0.3645 0.2847 0.4022 0.074 Uiso calc R 1 H
C37 0.2024(11) 0.2373(5) 0.3068(5) 0.049(3) Uani d . 1 C
H37 0.1902 0.1955 0.2866 0.059 Uiso calc R 1 H
C38 0.0422(11) 0.2626(4) 0.3204(5) 0.044(2) Uani d . 1 C
H38 0.0649 0.3027 0.3464 0.053 Uiso calc R 1 H
C39 -0.0217(11) 0.2236(4) 0.3847(5) 0.040(2) Uani d . 1 C
C40 -0.0880(11) 0.2702(5) 0.2307(5) 0.057(3) Uani d . 1 C
H40A -0.1233 0.2308 0.2073 0.068 Uiso calc R 1 H
H40B -0.1799 0.2912 0.2405 0.068 Uiso calc R 1 H
C41 -0.0238(11) 0.3054(4) 0.1634(5) 0.051(3) Uani d . 1 C
H41A -0.1062 0.3071 0.1086 0.061 Uiso calc R 1 H
H41B 0.0000 0.3463 0.1839 0.061 Uiso calc R 1 H
C42 0.1269(11) 0.2771(4) 0.1477(5) 0.042(2) Uani d . 1 C
C43 0.2515(10) 0.2778(5) 0.2416(5) 0.048(3) Uani d . 1 C
H43 0.2577 0.3190 0.2639 0.058 Uiso calc R 1 H
C44 0.4132(11) 0.2633(5) 0.2200(5) 0.060(3) Uani d . 1 C
H44A 0.5036 0.2774 0.2659 0.072 Uiso calc R 1 H
H44B 0.4247 0.2204 0.2120 0.072 Uiso calc R 1 H
C45 0.3995(11) 0.2978(4) 0.1344(6) 0.052(3) Uani d . 1 C
H45 0.4735 0.3320 0.1453 0.063 Uiso calc R 1 H
C46 0.2231(9) 0.3210(4) 0.1011(5) 0.039(2) Uani d . 1 C
H46 0.2187 0.3614 0.1248 0.046 Uiso calc R 1 H
C47 0.1024(11) 0.2147(4) 0.1089(5) 0.050(3) Uani d . 1 C
H47A 0.0446 0.1907 0.1405 0.076 Uiso calc R 1 H
H47B 0.2045 0.1965 0.1126 0.076 Uiso calc R 1 H
H47C 0.0424 0.2172 0.0488 0.076 Uiso calc R 1 H
C48 -0.0847(13) 0.1635(5) 0.3496(6) 0.074(3) Uani d . 1 C
H48A -0.0176 0.1471 0.3160 0.111 Uiso calc R 1 H
H48B -0.1918 0.1679 0.3132 0.111 Uiso calc R 1 H
H48C -0.0852 0.1370 0.3972 0.111 Uiso calc R 1 H
C49 0.1748(10) 0.3258(4) 0.0014(5) 0.039(2) Uani d . 1 C
C50 0.0006(11) 0.3366(5) -0.0419(5) 0.058(3) Uani d . 1 C
H50A -0.0181 0.3331 -0.1040 0.087 Uiso calc R 1 H
H50B -0.0286 0.3761 -0.0275 0.087 Uiso calc R 1 H
H50C -0.0629 0.3073 -0.0217 0.087 Uiso calc R 1 H
C51 0.2858(13) 0.3733(4) -0.0286(6) 0.052(3) Uani d . 1 C
H51 0.2345 0.3873 -0.0879 0.063 Uiso calc R 1 H
C52 0.4308(12) 0.3356(4) -0.0284(6) 0.053(3) Uani d . 1 C
H52A 0.4560 0.3387 -0.0842 0.063 Uiso calc R 1 H
H52B 0.5227 0.3493 0.0169 0.063 Uiso calc R 1 H
C53 0.3917(11) 0.2726(5) -0.0119(6) 0.049(3) Uani d . 1 C
C54 0.4524(11) 0.2230(4) -0.0628(6) 0.048(3) Uani d . 1 C
C55 0.6336(10) 0.2245(5) -0.0456(6) 0.068(3) Uani d . 1 C
H55A 0.6660 0.1971 -0.0844 0.103 Uiso calc R 1 H
H55B 0.6821 0.2129 0.0137 0.103 Uiso calc R 1 H
H55C 0.6672 0.2645 -0.0552 0.103 Uiso calc R 1 H
C56 0.3923(13) 0.1628(4) -0.0470(7) 0.075(3) Uani d . 1 C
H56A 0.2774 0.1632 -0.0626 0.113 Uiso calc R 1 H
H56B 0.4321 0.1526 0.0135 0.113 Uiso calc R 1 H
H56C 0.4286 0.1335 -0.0819 0.113 Uiso calc R 1 H
C57 -0.0183(14) 0.2215(6) 0.7209(7) 0.064(3) Uani d . 1 C
C58 -0.0760(12) 0.1900(6) 0.7928(5) 0.081(4) Uani d . 1 C
H58A -0.0585 0.1475 0.7903 0.112 Uiso calc R 1 H
H58B -0.1881 0.1976 0.7845 0.112 Uiso calc R 1 H
H58C -0.0175 0.2051 0.8487 0.112 Uiso calc R 1 H
C59 0.5086(16) 0.1378(6) 0.6986(9) 0.109(5) Uani d . 1 C
H59A 0.6156 0.1237 0.7238 0.113 Uiso calc R 1 H
H59B 0.4769 0.1280 0.6376 0.113 Uiso calc R 1 H
H59C 0.4369 0.1190 0.7274 0.113 Uiso calc R 1 H
C60 0.1277(17) 0.5753(6) 0.9669(8) 0.109(5) Uani d . 1 C
H60A 0.0398 0.5894 0.9879 0.114 Uiso calc R 1 H
H60B 0.1243 0.5942 0.9122 0.114 Uiso calc R 1 H
H60C 0.2268 0.5850 1.0086 0.114 Uiso calc R 1 H

loop_
_atom_site_aniso_label
_atom_site_aniso_U_11
_atom_site_aniso_U_22
_atom_site_aniso_U_33
_atom_site_aniso_U_12
_atom_site_aniso_U_13
_atom_site_aniso_U_23
O1 0.050(4) 0.082(5) 0.034(4) 0.002(4) 0.011(3) -0.006(4)
O2 0.065(5) 0.115(6) 0.038(4) 0.004(5) 0.001(4) -0.008(4)
O3 0.042(4) 0.085(5) 0.031(4) 0.008(4) 0.012(3) 0.005(4)
O4 0.042(4) 0.078(5) 0.033(3) -0.005(4) 0.016(3) -0.006(3)
O5 0.108(7) 0.079(5) 0.068(5) 0.008(5) 0.048(5) 0.000(5)
O6 0.051(5) 0.126(7) 0.046(4) -0.027(5) 0.002(3) 0.015(4)
O7 0.043(4) 0.091(5) 0.021(3) -0.004(4) 0.011(3) 0.002(3)
O8 0.061(6) 0.161(9) 0.047(4) -0.030(6) 0.011(4) 0.000(5)
O9 0.038(4) 0.065(5) 0.038(4) 0.001(3) 0.010(3) 0.005(3)
O10 0.037(4) 0.057(4) 0.034(3) -0.004(3) 0.009(3) 0.000(3)
O11 0.075(6) 0.061(4) 0.058(4) -0.017(4) 0.006(4) 0.002(4)
O12 0.061(5) 0.114(6) 0.030(4) 0.016(5) 0.011(3) -0.008(4)
O13 0.099(7) 0.098(6) 0.084(5) -0.013(6) 0.050(6) -0.008(5)
O14 0.081(6) 0.078(6) 0.068(5) 0.004(5) 0.006(5) 0.002(4)
C1 0.045(6) 0.073(7) 0.041(6) -0.006(6) 0.017(5) -0.009(5)
C2 0.035(6) 0.086(8) 0.044(6) -0.025(6) 0.017(5) -0.017(6)
C3 0.049(7) 0.058(6) 0.036(5) 0.010(6) 0.009(5) -0.004(5)
C4 0.049(6) 0.061(6) 0.024(5) -0.015(6) 0.002(4) 0.007(5)
C5 0.056(7) 0.046(6) 0.046(6) 0.001(6) 0.017(5) -0.011(5)
C6 0.053(7) 0.074(7) 0.028(5) 0.006(6) 0.016(5) 0.003(5)
C7 0.039(6) 0.096(8) 0.034(5) -0.018(6) 0.023(5) 0.006(5)
C8 0.027(5) 0.059(6) 0.038(5) -0.005(5) 0.008(4) -0.006(5)
C9 0.053(6) 0.041(5) 0.036(5) -0.018(5) 0.020(5) -0.016(5)
C10 0.039(6) 0.038(5) 0.039(5) -0.009(5) 0.018(5) -0.010(5)
C11 0.051(7) 0.086(8) 0.037(5) -0.008(6) 0.023(5) -0.001(6)
C12 0.060(7) 0.077(7) 0.042(6) -0.013(6) 0.028(6) -0.004(5)
C13 0.035(6) 0.053(6) 0.043(5) -0.002(5) 0.026(4) 0.006(5)
C14 0.040(6) 0.074(7) 0.035(5) 0.002(6) 0.024(5) -0.003(5)
C15 0.067(8) 0.124(10) 0.018(5) 0.002(8) 0.005(5) 0.001(6)
C16 0.046(7) 0.103(9) 0.041(6) 0.021(7) 0.010(5) 0.002(6)
C17 0.057(7) 0.059(6) 0.040(6) 0.003(6) 0.029(5) 0.004(5)
C18 0.079(8) 0.072(7) 0.038(5) -0.001(6) 0.031(5) 0.002(6)
C19 0.056(7) 0.098(9) 0.054(6) 0.009(7) 0.025(6) -0.002(6)
C20 0.045(6) 0.052(6) 0.038(6) 0.005(6) 0.006(5) -0.003(5)
C21 0.066(8) 0.083(8) 0.045(6) -0.008(7) 0.017(6) 0.016(6)
C22 0.078(9) 0.063(7) 0.030(5) 0.007(7) 0.017(5) 0.012(5)
C23 0.056(7) 0.067(7) 0.065(7) 0.034(7) 0.020(6) 0.027(6)
C24 0.046(7) 0.113(9) 0.027(6) 0.023(7) 0.016(5) -0.006(6)
C25 0.043(6) 0.106(9) 0.018(5) 0.000(7) 0.009(5) 0.004(6)
C26 0.060(8) 0.107(9) 0.069(7) -0.007(7) 0.032(6) -0.008(7)
C27 0.086(10) 0.074(8) 0.089(8) 0.003(8) 0.043(7) -0.014(7)
C28 0.033(6) 0.085(8) 0.050(7) -0.004(6) 0.007(6) 0.014(6)
C29 0.077(9) 0.152(12) 0.028(6) 0.004(9) -0.002(6) 0.016(7)
C30 0.041(6) 0.071(7) 0.028(5) 0.020(6) -0.005(4) 0.009(5)
C31 0.039(6) 0.104(9) 0.030(5) 0.010(6) 0.011(5) 0.003(6)
C32 0.056(7) 0.073(7) 0.029(5) 0.006(6) 0.015(5) 0.005(5)
C33 0.059(7) 0.073(7) 0.042(6) 0.024(6) 0.023(5) 0.022(5)
C34 0.067(8) 0.093(9) 0.038(6) 0.014(7) 0.016(6) 0.023(6)
C35 0.035(7) 0.155(12) 0.032(5) 0.022(7) 0.014(5) 0.037(7)
C36 0.031(6) 0.118(9) 0.033(5) 0.010(6) 0.003(5) 0.021(6)
C37 0.047(6) 0.075(7) 0.024(5) -0.007(6) 0.010(5) 0.006(5)
C38 0.046(6) 0.056(6) 0.025(5) 0.006(5) 0.000(4) -0.001(5)
C39 0.045(6) 0.050(6) 0.030(5) -0.007(5) 0.019(5) -0.010(5)
C40 0.038(6) 0.083(8) 0.046(6) 0.007(6) 0.003(5) 0.013(6)
C41 0.051(7) 0.071(7) 0.026(5) 0.003(6) 0.000(5) 0.005(5)
C42 0.040(6) 0.057(6) 0.019(4) 0.006(5) -0.010(4) -0.003(5)
C43 0.027(6) 0.080(7) 0.035(5) -0.005(5) 0.004(4) -0.006(5)
C44 0.048(7) 0.111(9) 0.013(4) -0.004(7) -0.003(4) 0.020(5)
C45 0.038(6) 0.053(6) 0.065(7) -0.008(5) 0.012(5) -0.003(6)
C46 0.018(5) 0.065(6) 0.029(5) 0.007(5) -0.001(4) 0.010(5)
C47 0.050(7) 0.044(6) 0.053(6) 0.001(5) 0.006(5) -0.004(5)
C48 0.079(9) 0.102(9) 0.050(7) -0.012(8) 0.031(6) -0.013(7)
C49 0.030(6) 0.053(6) 0.027(5) -0.001(5) -0.003(4) -0.006(5)
C50 0.050(7) 0.085(7) 0.039(5) 0.024(6) 0.009(5) 0.020(6)
C51 0.074(8) 0.050(6) 0.032(5) -0.017(6) 0.013(5) -0.008(5)
C52 0.049(7) 0.068(7) 0.043(6) -0.017(6) 0.015(5) 0.006(6)
C53 0.031(6) 0.068(7) 0.037(6) 0.002(6) -0.011(5) -0.005(5)
C54 0.035(6) 0.063(7) 0.044(6) -0.006(6) 0.005(5) -0.001(5)
C55 0.032(6) 0.086(8) 0.076(7) 0.024(6) -0.006(6) -0.002(7)
C56 0.069(8) 0.067(8) 0.101(9) -0.012(7) 0.042(7) -0.015(7)
C57 0.052(8) 0.099(9) 0.046(7) 0.022(7) 0.021(6) 0.019(7)
C58 0.048(7) 0.162(12) 0.037(6) 0.007(8) 0.017(5) 0.023(7)
C59 0.097(11) 0.094(10) 0.152(13) -0.019(9) 0.061(10) 0.004(10)
C60 0.131(13) 0.080(10) 0.129(12) -0.003(10) 0.055(10) -0.003(9)

loop_
_atom_type_symbol
_atom_type_description
_atom_type_scat_dispersion_real
_atom_type_scat_dispersion_imag
_atom_type_scat_source
C C 0.0033 0.0000 'International Tables Vol C Tables 4.2.6.8 and 6.1.1.4'
H H 0.0000 0.0000 'International Tables Vol C Tables 4.2.6.8 and 6.1.1.4'
O O 0.0106 0.0000 'International Tables Vol C Tables 4.2.6.8 and 6.1.1.4'

loop_
_geom_angle_atom_site_label_1
_geom_angle_atom_site_label_2
_geom_angle_atom_site_label_3
_geom_angle
C28 O1 C3 119.0(8)
C24 O3 C16 111.5(8)
C24 O4 C20 104.2(7)
C22 O5 H5 109.5
C25 O6 H6 109.5
C57 O7 C32 112.3(7)
C53 O9 C45 112.7(7)
C53 O10 C49 104.1(6)
C51 O11 H11 109.5
C54 O12 H12 109.5
C59 O13 H13 109.5
C60 O14 H14A 109.5
C10 C1 C2 114.4(8)
C10 C1 H1A 108.7
C2 C1 H1A 108.7
C10 C1 H1B 108.7
C2 C1 H1B 108.7
H1A C1 H1B 107.6
C3 C2 C1 107.2(8)
C3 C2 H2A 110.3
C1 C2 H2A 110.3
C3 C2 H2B 110.3
C1 C2 H2B 110.3
H2A C2 H2B 108.5
O1 C3 C4 108.4(7)
O1 C3 C2 106.3(8)
C4 C3 C2 111.3(7)
O1 C3 H3 110.3
C4 C3 H3 110.3
C2 C3 H3 110.3
C3 C4 C5 113.3(7)
C3 C4 H4A 108.9
C5 C4 H4A 108.9
C3 C4 H4B 108.9
C5 C4 H4B 108.9
H4A C4 H4B 107.7
C6 C5 C4 122.1(8)
C6 C5 C10 121.2(9)
C4 C5 C10 116.5(8)
C5 C6 C7 126.5(8)
C5 C6 H6A 116.7
C7 C6 H6A 116.7
C6 C7 C8 115.2(8)
C6 C7 H7A 108.5
C8 C7 H7A 108.5
C6 C7 H7B 108.5
C8 C7 H7B 108.5
H7A C7 H7B 107.5
C14 C8 C7 111.2(8)
C14 C8 C9 108.8(7)
C7 C8 C9 106.2(7)
C14 C8 H8 110.2
C7 C8 H8 110.2
C9 C8 H8 110.2
C10 C9 C11 113.0(8)
C10 C9 C8 114.2(7)
C11 C9 C8 109.8(7)
C10 C9 H9 106.4
C11 C9 H9 106.4
C8 C9 H9 106.4
C9 C10 C1 109.8(7)
C9 C10 C19 112.6(7)
C1 C10 C19 110.3(8)
C9 C10 C5 109.0(7)
C1 C10 C5 107.9(7)
C19 C10 C5 107.0(7)
C12 C11 C9 113.2(8)
C12 C11 H11A 108.9
C9 C11 H11A 108.9
C12 C11 H11B 108.9
C9 C11 H11B 108.9
H11A C11 H11B 107.8
C13 C12 C11 114.5(8)
C13 C12 H12A 108.6
C11 C12 H12A 108.6
C13 C12 H12B 108.6
C11 C12 H12B 108.6
H12A C12 H12B 107.6
C12 C13 C18 112.2(8)
C12 C13 C17 117.1(7)
C18 C13 C17 113.2(8)
C12 C13 C14 102.9(7)
C18 C13 C14 111.6(7)
C17 C13 C14 98.3(7)
C8 C14 C15 115.4(8)
C8 C14 C13 116.5(7)
C15 C14 C13 102.4(7)
C8 C14 H14 107.3
C15 C14 H14 107.3
C13 C14 H14 107.3
C14 C15 C16 101.6(8)
C14 C15 H15A 111.5
C16 C15 H15A 111.4
C14 C15 H15B 111.4
C16 C15 H15B 111.5
H15A C15 H15B 109.3
O3 C16 C17 114.7(7)
O3 C16 C15 104.7(8)
C17 C16 C15 107.4(8)
O3 C16 H16 110.0
C17 C16 H16 110.0
C15 C16 H16 110.0
C20 C17 C16 110.1(8)
C20 C17 C13 121.3(8)
C16 C17 C13 104.5(7)
C20 C17 H17 106.7
C16 C17 H17 106.7
C13 C17 H17 106.7
C13 C18 H18A 109.5
C13 C18 H18B 109.5
H18A C18 H18B 109.5
C13 C18 H18C 109.5
H18A C18 H18C 109.5
H18B C18 H18C 109.5
C10 C19 H19A 109.5
C10 C19 H19B 109.5
H19A C19 H19B 109.5
C10 C19 H19C 109.5
H19A C19 H19C 109.5
H19B C19 H19C 109.5
O4 C20 C17 109.9(8)
O4 C20 C22 101.9(7)
C17 C20 C22 110.3(8)
O4 C20 C21 106.8(7)
C17 C20 C21 114.9(8)
C22 C20 C21 112.2(8)
C20 C21 H21A 109.5
C20 C21 H21B 109.5
H21A C21 H21B 109.5
C20 C21 H21C 109.5
H21A C21 H21C 109.5
H21B C21 H21C 109.5
O5 C22 C20 114.9(8)
O5 C22 C23 111.3(9)
C20 C22 C23 102.9(8)
O5 C22 H22 109.2
C20 C22 H22 109.2
C23 C22 H22 109.2
C24 C23 C22 102.7(8)
C24 C23 H23A 111.2
C22 C23 H23A 111.2
C24 C23 H23B 111.2
C22 C23 H23B 111.2
H23A C23 H23B 109.1
O4 C24 O3 109.9(7)
O4 C24 C25 107.9(7)
O3 C24 C25 105.2(9)
O4 C24 C23 104.3(9)
O3 C24 C23 112.9(8)
C25 C24 C23 116.5(8)
O6 C25 C27 107.3(9)
O6 C25 C24 108.2(8)
C27 C25 C24 113.7(9)
O6 C25 C26 103.6(7)
C27 C25 C26 112.0(9)
C24 C25 C26 111.5(9)
C25 C26 H26A 109.5
C25 C26 H26B 109.5
H26A C26 H26B 109.5
C25 C26 H26C 109.5
H26A C26 H26C 109.5
H26B C26 H26C 109.5
C25 C27 H27A 109.5
C25 C27 H27B 109.5
H27A C27 H27B 109.5
C25 C27 H27C 109.5
H27A C27 H27C 109.5
H27B C27 H27C 109.5
O2 C28 O1 120.9(9)
O2 C28 C29 124.1(10)
O1 C28 C29 114.5(10)
C28 C29 H29A 109.5
C28 C29 H29B 109.5
H29A C29 H29B 109.5
C28 C29 H29C 109.5
H29A C29 H29C 109.5
H29B C29 H29C 109.5
C39 C30 C31 115.1(7)
C39 C30 H30A 108.5
C31 C30 H30A 108.5
C39 C30 H30B 108.5
C31 C30 H30B 108.5
H30A C30 H30B 107.5
C32 C31 C30 105.1(7)
C32 C31 H31A 110.7
C30 C31 H31A 110.7
C32 C31 H31B 110.7
C30 C31 H31B 110.7
H31A C31 H31B 108.8
O7 C32 C33 108.6(7)
O7 C32 C31 104.2(7)
C33 C32 C31 109.2(7)
O7 C32 H32 111.5
C33 C32 H32 111.5
C31 C32 H32 111.5
C34 C33 C32 110.5(8)
C34 C33 H33A 109.6
C32 C33 H33A 109.6
C34 C33 H33B 109.6
C32 C33 H33B 109.6
H33A C33 H33B 108.1
C35 C34 C33 119.3(9)
C35 C34 C39 124.1(8)
C33 C34 C39 116.7(9)
C34 C35 C36 124.8(9)
C34 C35 H35 117.6
C36 C35 H35 117.6
C35 C36 C37 112.3(8)
C35 C36 H36A 109.1
C37 C36 H36A 109.1
C35 C36 H36B 109.1
C37 C36 H36B 109.2
H36A C36 H36B 107.9
C43 C37 C36 107.4(7)
C43 C37 C38 107.5(8)
C36 C37 C38 107.6(7)
C43 C37 H37 111.4
C36 C37 H37 111.4
C38 C37 H37 111.4
C39 C38 C37 111.9(7)
C39 C38 C40 111.2(8)
C37 C38 C40 111.2(7)
C39 C38 H38 107.4
C37 C38 H38 107.4
C40 C38 H38 107.4
C48 C39 C30 111.4(8)
C48 C39 C34 108.3(8)
C30 C39 C34 106.6(7)
C48 C39 C38 114.5(7)
C30 C39 C38 108.4(7)
C34 C39 C38 107.4(7)
C41 C40 C38 112.3(8)
C41 C40 H40A 109.2
C38 C40 H40A 109.2
C41 C40 H40B 109.2
C38 C40 H40B 109.2
H40A C40 H40B 107.9
C42 C41 C40 112.5(8)
C42 C41 H41A 109.1
C40 C41 H41A 109.1
C42 C41 H41B 109.1
C40 C41 H41B 109.1
H41A C41 H41B 107.8
C47 C42 C41 114.3(8)
C47 C42 C46 114.1(7)
C41 C42 C46 113.4(7)
C47 C42 C43 112.2(7)
C41 C42 C43 103.9(7)
C46 C42 C43 97.0(7)
C37 C43 C44 117.2(8)
C37 C43 C42 113.0(7)
C44 C43 C42 102.6(6)
C37 C43 H43 107.9
C44 C43 H43 107.8
C42 C43 H43 107.8
C45 C44 C43 103.1(7)
C45 C44 H44A 111.1
C43 C44 H44A 111.1
C45 C44 H44B 111.1
C43 C44 H44B 111.1
H44A C44 H44B 109.1
O9 C45 C44 105.8(7)
O9 C45 C46 114.1(7)
C44 C45 C46 107.7(7)
O9 C45 H45 109.7
C44 C45 H45 109.7
C46 C45 H45 109.7
C49 C46 C45 110.4(7)
C49 C46 C42 119.4(7)
C45 C46 C42 102.9(6)
C49 C46 H46 107.9
C45 C46 H46 107.9
C42 C46 H46 107.9
C42 C47 H47A 109.5
C42 C47 H47B 109.5
H47A C47 H47B 109.5
C42 C47 H47C 109.5
H47A C47 H47C 109.5
H47B C47 H47C 109.5
C39 C48 H48A 109.5
C39 C48 H48B 109.5
H48A C48 H48B 109.5
C39 C48 H48C 109.5
H48A C48 H48C 109.5
H48B C48 H48C 109.5
O10 C49 C50 107.3(7)
O10 C49 C46 110.7(7)
C50 C49 C46 116.8(7)
O10 C49 C51 99.1(7)
C50 C49 C51 111.8(8)
C46 C49 C51 109.6(7)
C49 C50 H50A 109.5
C49 C50 H50B 109.5
H50A C50 H50B 109.5
C49 C50 H50C 109.5
H50A C50 H50C 109.5
H50B C50 H50C 109.5
O11 C51 C52 112.1(8)
O11 C51 C49 112.6(7)
C52 C51 C49 101.4(7)
O11 C51 H51 110.2
C52 C51 H51 110.2
C49 C51 H51 110.2
C53 C52 C51 107.3(8)
C53 C52 H52A 110.3
C51 C52 H52A 110.3
C53 C52 H52B 110.3
C51 C52 H52B 110.3
H52A C52 H52B 108.5
O9 C53 O10 109.6(7)
O9 C53 C52 113.5(7)
O10 C53 C52 103.6(8)
O9 C53 C54 105.1(7)
O10 C53 C54 107.5(7)
C52 C53 C54 117.3(8)
O12 C54 C56 108.8(8)
O12 C54 C55 104.0(7)
C56 C54 C55 112.4(9)
O12 C54 C53 107.4(7)
C56 C54 C53 112.1(8)
C55 C54 C53 111.7(8)
C54 C55 H55A 109.5
C54 C55 H55B 109.5
H55A C55 H55B 109.5
C54 C55 H55C 109.5
H55A C55 H55C 109.5
H55B C55 H55C 109.5
C54 C56 H56A 109.5
C54 C56 H56B 109.5
H56A C56 H56B 109.5
C54 C56 H56C 109.5
H56A C56 H56C 109.5
H56B C56 H56C 109.5
O8 C57 O7 125.2(10)
O8 C57 C58 124.6(10)
O7 C57 C58 110.1(10)
C57 C58 H58A 109.5
C57 C58 H58B 109.5
H58A C58 H58B 109.5
C57 C58 H58C 109.5
H58A C58 H58C 109.5
H58B C58 H58C 109.5
O13 C59 H59A 109.5
O13 C59 H59B 109.5
H59A C59 H59B 109.5
O13 C59 H59C 109.5
H59A C59 H59C 109.5
H59B C59 H59C 109.5
O14 C60 H60A 109.5
O14 C60 H60B 109.5
H60A C60 H60B 109.5
O14 C60 H60C 109.5
H60A C60 H60C 109.5
H60B C60 H60C 109.5

loop_
_geom_bond_atom_site_label_1
_geom_bond_atom_site_label_2
_geom_bond_distance
O1 C28 1.314(11)
O1 C3 1.453(10)
O2 C28 1.246(12)
O3 C24 1.418(10)
O3 C16 1.428(11)
O4 C24 1.407(11)
O4 C20 1.424(10)
O5 C22 1.416(11)
O5 H5 0.8200
O6 C25 1.460(9)
O6 H6 0.8200
O7 C57 1.344(12)
O7 C32 1.481(10)
O8 C57 1.183(13)
O9 C53 1.408(9)
O9 C45 1.445(10)
O10 C53 1.411(10)
O10 C49 1.475(10)
O11 C51 1.409(10)
O11 H11 0.8200
O12 C54 1.461(10)
O12 H12 0.8200
O13 C59 1.388(14)
O13 H13 0.8200
O14 C60 1.383(12)
O14 H14A 0.8200
C1 C10 1.527(12)
C1 C2 1.565(11)
C1 H1A 0.9700
C1 H1B 0.9700
C2 C3 1.503(11)
C2 H2A 0.9700
C2 H2B 0.9700
C3 C4 1.500(12)
C3 H3 0.9800
C4 C5 1.507(11)
C4 H4A 0.9700
C4 H4B 0.9700
C5 C6 1.317(12)
C5 C10 1.566(12)
C6 C7 1.449(12)
C6 H6A 0.9300
C7 C8 1.526(11)
C7 H7A 0.9700
C7 H7B 0.9700
C8 C14 1.486(11)
C8 C9 1.582(12)
C8 H8 0.9800
C9 C10 1.507(11)
C9 C11 1.564(11)
C9 H9 0.9800
C10 C19 1.530(12)
C11 C12 1.537(12)
C11 H11A 0.9700
C11 H11B 0.9700
C12 C13 1.512(12)
C12 H12A 0.9700
C12 H12B 0.9700
C13 C18 1.542(12)
C13 C17 1.565(12)
C13 C14 1.579(11)
C14 C15 1.569(13)
C14 H14 0.9800
C15 C16 1.586(12)
C15 H15A 0.9700
C15 H15B 0.9700
C16 C17 1.530(13)
C16 H16 0.9800
C17 C20 1.523(11)
C17 H17 0.9800
C18 H18A 0.9600
C18 H18B 0.9600
C18 H18C 0.9600
C19 H19A 0.9600
C19 H19B 0.9600
C19 H19C 0.9600
C20 C22 1.527(13)
C20 C21 1.555(13)
C21 H21A 0.9600
C21 H21B 0.9600
C21 H21C 0.9600
C22 C23 1.553(13)
C22 H22 0.9800
C23 C24 1.523(14)
C23 H23A 0.9700
C23 H23B 0.9700
C24 C25 1.514(14)
C25 C27 1.502(13)
C25 C26 1.527(13)
C26 H26A 0.9600
C26 H26B 0.9600
C26 H26C 0.9600
C27 H27A 0.9600
C27 H27B 0.9600
C27 H27C 0.9600
C28 C29 1.464(12)
C29 H29A 0.9600
C29 H29B 0.9600
C29 H29C 0.9600
C30 C39 1.524(11)
C30 C31 1.579(12)
C30 H30A 0.9700
C30 H30B 0.9700
C31 C32 1.553(11)
C31 H31A 0.9700
C31 H31B 0.9700
C32 C33 1.525(12)
C32 H32 0.9800
C33 C34 1.517(12)
C33 H33A 0.9700
C33 H33B 0.9700
C34 C35 1.329(13)
C34 C39 1.539(12)
C35 C36 1.495(12)
C35 H35 0.9300
C36 C37 1.531(10)
C36 H36A 0.9700
C36 H36B 0.9700
C37 C43 1.516(12)
C37 C38 1.564(12)
C37 H37 0.9800
C38 C39 1.551(12)
C38 C40 1.575(10)
C38 H38 0.9800
C39 C48 1.494(12)
C40 C41 1.543(12)
C40 H40A 0.9700
C40 H40B 0.9700
C41 C42 1.528(12)
C41 H41A 0.9700
C41 H41B 0.9700
C42 C47 1.511(11)
C42 C46 1.589(12)
C42 C43 1.594(10)
C43 C44 1.561(12)
C43 H43 0.9800
C44 C45 1.539(11)
C44 H44A 0.9700
C44 H44B 0.9700
C45 C46 1.566(11)
C45 H45 0.9800
C46 C49 1.532(10)
C46 H46 0.9800
C47 H47A 0.9600
C47 H47B 0.9600
C47 H47C 0.9600
C48 H48A 0.9600
C48 H48B 0.9600
C48 H48C 0.9600
C49 C50 1.503(11)
C49 C51 1.585(12)
C50 H50A 0.9600
C50 H50B 0.9600
C50 H50C 0.9600
C51 C52 1.510(13)
C51 H51 0.9800
C52 C53 1.481(13)
C52 H52A 0.9700
C52 H52B 0.9700
C53 C54 1.540(13)
C54 C56 1.483(12)
C54 C55 1.520(12)
C55 H55A 0.9600
C55 H55B 0.9600
C55 H55C 0.9600
C56 H56A 0.9600
C56 H56B 0.9600
C56 H56C 0.9600
C57 C58 1.533(14)
C58 H58A 0.9600
C58 H58B 0.9600
C58 H58C 0.9600
C59 H59A 0.9600
C59 H59B 0.9600
C59 H59C 0.9600
C60 H60A 0.9600
C60 H60B 0.9600
C60 H60C 0.9600

loop_
_geom_hbond_atom_site_label_D
_geom_hbond_atom_site_label_H
_geom_hbond_atom_site_label_A
_geom_hbond_site_symmetry_A
_geom_hbond_distance_DH
_geom_hbond_distance_HA
_geom_hbond_distance_DA
_geom_hbond_angle_DHA
O5 H5 O13 . 0.82 1.92 2.742(11) 178
O6 H6 O2 1_656 0.82 2.25 2.752(10) 120
O12 H12 O8 1_554 0.82 2.42 2.780(10) 108
O11 H11 O14 1_554 0.82 2.00 2.755(10) 153
O12 H12 O10 . 0.82 2.47 2.776(8) 104
O13 H13 O12 1_556 0.82 2.19 2.708(9) 121
O14 H14A O6 1_455 0.82 2.03 2.673(9) 135

loop_
_geom_torsion_atom_site_label_1
_geom_torsion_atom_site_label_2
_geom_torsion_atom_site_label_3
_geom_torsion_atom_site_label_4
_geom_torsion
C10 C1 C2 C3 61.6(10)
C28 O1 C3 C4 88.5(10)
C28 O1 C3 C2 -151.8(8)
C1 C2 C3 O1 -178.3(7)
C1 C2 C3 C4 -60.5(10)
O1 C3 C4 C5 171.8(7)
C2 C3 C4 C5 55.2(11)
C3 C4 C5 C6 128.5(10)
C3 C4 C5 C10 -46.8(11)
C4 C5 C6 C7 178.2(9)
C10 C5 C6 C7 -6.7(16)
C5 C6 C7 C8 -9.6(16)
C6 C7 C8 C14 158.6(8)
C6 C7 C8 C9 40.4(12)
C14 C8 C9 C10 178.8(7)
C7 C8 C9 C10 -61.4(10)
C14 C8 C9 C11 50.7(10)
C7 C8 C9 C11 170.5(8)
C11 C9 C10 C1 -68.8(9)
C8 C9 C10 C1 164.8(7)
C11 C9 C10 C19 54.6(10)
C8 C9 C10 C19 -71.8(9)
C11 C9 C10 C5 173.2(7)
C8 C9 C10 C5 46.7(9)
C2 C1 C10 C9 -170.2(7)
C2 C1 C10 C19 65.1(9)
C2 C1 C10 C5 -51.5(10)
C6 C5 C10 C9 -12.4(12)
C4 C5 C10 C9 162.9(7)
C6 C5 C10 C1 -131.6(9)
C4 C5 C10 C1 43.7(11)
C6 C5 C10 C19 109.7(10)
C4 C5 C10 C19 -75.0(10)
C10 C9 C11 C12 -178.1(7)
C8 C9 C11 C12 -49.3(10)
C9 C11 C12 C13 56.3(11)
C11 C12 C13 C18 63.4(10)
C11 C12 C13 C17 -163.2(7)
C11 C12 C13 C14 -56.7(10)
C7 C8 C14 C15 62.0(11)
C9 C8 C14 C15 178.6(8)
C7 C8 C14 C13 -177.8(8)
C9 C8 C14 C13 -61.2(10)
C12 C13 C14 C8 62.4(10)
C18 C13 C14 C8 -58.2(11)
C17 C13 C14 C8 -177.3(8)
C12 C13 C14 C15 -170.7(8)
C18 C13 C14 C15 68.7(10)
C17 C13 C14 C15 -50.4(9)
C8 C14 C15 C16 165.7(7)
C13 C14 C15 C16 38.1(10)
C24 O3 C16 C17 42.6(10)
C24 O3 C16 C15 159.9(7)
C14 C15 C16 O3 -133.3(8)
C14 C15 C16 C17 -11.0(10)
O3 C16 C17 C20 -36.4(11)
C15 C16 C17 C20 -152.2(8)
O3 C16 C17 C13 95.4(8)
C15 C16 C17 C13 -20.5(10)
C12 C13 C17 C20 -82.9(11)
C18 C13 C17 C20 50.1(11)
C14 C13 C17 C20 168.0(8)
C12 C13 C17 C16 152.2(8)
C18 C13 C17 C16 -74.8(9)
C14 C13 C17 C16 43.1(9)
C24 O4 C20 C17 -67.8(9)
C24 O4 C20 C22 49.2(8)
C24 O4 C20 C21 167.0(7)
C16 C17 C20 O4 49.4(10)
C13 C17 C20 O4 -72.9(10)
C16 C17 C20 C22 -62.2(11)
C13 C17 C20 C22 175.5(8)
C16 C17 C20 C21 169.8(9)
C13 C17 C20 C21 47.6(12)
O4 C20 C22 O5 -153.3(7)
C17 C20 C22 O5 -36.6(11)
C21 C20 C22 O5 92.8(10)
O4 C20 C22 C23 -32.1(8)
C17 C20 C22 C23 84.5(9)
C21 C20 C22 C23 -146.0(8)
O5 C22 C23 C24 129.2(8)
C20 C22 C23 C24 5.6(9)
C20 O4 C24 O3 75.3(9)
C20 O4 C24 C25 -170.5(7)
C20 O4 C24 C23 -46.0(8)
C16 O3 C24 O4 -62.7(10)
C16 O3 C24 C25 -178.6(7)
C16 O3 C24 C23 53.3(10)
C22 C23 C24 O4 23.3(9)
C22 C23 C24 O3 -96.0(9)
C22 C23 C24 C25 142.1(8)
O4 C24 C25 O6 61.8(10)
O3 C24 C25 O6 179.1(7)
C23 C24 C25 O6 -55.1(11)
O4 C24 C25 C27 -57.3(10)
O3 C24 C25 C27 60.0(10)
C23 C24 C25 C27 -174.1(8)
O4 C24 C25 C26 175.1(8)
O3 C24 C25 C26 -67.7(10)
C23 C24 C25 C26 58.2(11)
C3 O1 C28 O2 5.0(14)
C3 O1 C28 C29 177.3(9)
C39 C30 C31 C32 62.4(10)
C57 O7 C32 C33 92.9(9)
C57 O7 C32 C31 -150.8(8)
C30 C31 C32 O7 -178.0(7)
C30 C31 C32 C33 -62.2(10)
O7 C32 C33 C34 173.0(8)
C31 C32 C33 C34 60.0(11)
C32 C33 C34 C35 126.8(12)
C32 C33 C34 C39 -54.2(12)
C33 C34 C35 C36 176.8(10)
C39 C34 C35 C36 -2(2)
C34 C35 C36 C37 -13.5(18)
C35 C36 C37 C43 160.3(9)
C35 C36 C37 C38 44.8(12)
C43 C37 C38 C39 178.6(7)
C36 C37 C38 C39 -65.9(10)
C43 C37 C38 C40 53.6(10)
C36 C37 C38 C40 169.0(8)
C31 C30 C39 C48 64.0(9)
C31 C30 C39 C34 -53.9(10)
C31 C30 C39 C38 -169.2(7)
C35 C34 C39 C48 108.0(13)
C33 C34 C39 C48 -70.9(11)
C35 C34 C39 C30 -132.1(12)
C33 C34 C39 C30 49.1(12)
C35 C34 C39 C38 -16.1(15)
C33 C34 C39 C38 165.0(8)
C37 C38 C39 C48 -70.8(10)
C40 C38 C39 C48 54.3(11)
C37 C38 C39 C30 164.3(7)
C40 C38 C39 C30 -70.6(9)
C37 C38 C39 C34 49.5(10)
C40 C38 C39 C34 174.6(8)
C39 C38 C40 C41 -176.3(7)
C37 C38 C40 C41 -50.8(11)
C38 C40 C41 C42 55.9(11)
C40 C41 C42 C47 63.3(9)
C40 C41 C42 C46 -163.5(7)
C40 C41 C42 C43 -59.4(10)
C36 C37 C43 C44 61.9(10)
C38 C37 C43 C44 177.4(7)
C36 C37 C43 C42 -179.1(8)
C38 C37 C43 C42 -63.6(10)
C47 C42 C43 C37 -58.2(11)
C41 C42 C43 C37 65.8(10)
C46 C42 C43 C37 -177.9(8)
C47 C42 C43 C44 68.9(10)
C41 C42 C43 C44 -167.0(8)
C46 C42 C43 C44 -50.7(9)
C37 C43 C44 C45 162.7(7)
C42 C43 C44 C45 38.2(10)
C53 O9 C45 C44 160.6(7)
C53 O9 C45 C46 42.4(10)
C43 C44 C45 O9 -132.2(8)
C43 C44 C45 C46 -9.8(10)
O9 C45 C46 C49 -33.7(10)
C44 C45 C46 C49 -150.7(8)
O9 C45 C46 C42 94.9(8)
C44 C45 C46 C42 -22.2(9)
C47 C42 C46 C49 48.1(10)
C41 C42 C46 C49 -85.2(10)
C43 C42 C46 C49 166.3(8)
C47 C42 C46 C45 -74.5(8)
C41 C42 C46 C45 152.1(7)
C43 C42 C46 C45 43.7(8)
C53 O10 C49 C50 165.5(7)
C53 O10 C49 C46 -66.0(8)
C53 O10 C49 C51 49.2(7)
C45 C46 C49 O10 46.0(9)
C42 C46 C49 O10 -73.0(9)
C45 C46 C49 C50 169.2(8)
C42 C46 C49 C50 50.3(12)
C45 C46 C49 C51 -62.4(10)
C42 C46 C49 C51 178.7(7)
O10 C49 C51 O11 -152.6(7)
C50 C49 C51 O11 94.5(9)
C46 C49 C51 O11 -36.6(10)
O10 C49 C51 C52 -32.6(7)
C50 C49 C51 C52 -145.5(7)
C46 C49 C51 C52 83.3(9)
O11 C51 C52 C53 127.3(8)
C49 C51 C52 C53 7.0(9)
C45 O9 C53 O10 -65.0(9)
C45 O9 C53 C52 50.3(10)
C45 O9 C53 C54 179.8(7)
C49 O10 C53 O9 75.5(8)
C49 O10 C53 C52 -46.0(8)
C49 O10 C53 C54 -170.8(7)
C51 C52 C53 O9 -96.0(9)
C51 C52 C53 O10 22.8(9)
C51 C52 C53 C54 141.1(8)
O9 C53 C54 O12 177.8(7)
O10 C53 C54 O12 61.1(9)
C52 C53 C54 O12 -55.0(10)
O9 C53 C54 C56 58.4(10)
O10 C53 C54 C56 -58.3(10)
C52 C53 C54 C56 -174.4(9)
O9 C53 C54 C55 -68.7(10)
O10 C53 C54 C55 174.6(8)
C52 C53 C54 C55 58.4(11)
C32 O7 C57 O8 -2.9(15)
C32 O7 C57 C58 -179.0(8)

loop_
_cod_related_entry_id
_cod_related_entry_database
_cod_related_entry_code
1 ChemSpider 30654847
